data_4342613
loop_
_publ_author_name
'Herv\'e, Alexandre'
'Bouzidi, Yamina'
'Berthet, Jean-Claude'
'Belkhiri, Lotfi'
'Thu\'ery, Pierre'
'Boucekkine, Abdou'
'Ephritikhine, Michel'

_publ_section_title
;
 U(III)-CN versus U(IV)-NC Coordination in Tris(silylamide) Complexes.
;
_journal_issue 5
_journal_name_full 'Inorganic chemistry'
_journal_page_first 2474
_journal_paper_doi 10.1021/acs.inorgchem.5b00034
_journal_volume 54
_journal_year 2015
_chemical_formula_sum 'C36 H86 K N5 O4 Si6 U'
_chemical_formula_weight 1098.77
_space_group_IT_number 15
_symmetry_cell_setting monoclinic
_symmetry_space_group_name_Hall '-C 2yc'
_symmetry_space_group_name_H-M 'C 1 2/c 1'
_atom_sites_solution_hydrogens geom
_atom_sites_solution_primary direct
_atom_sites_solution_secondary difmap
_audit_creation_method SHELXL-97
_cell_angle_alpha 90.00
_cell_angle_beta 108.710(3)
_cell_angle_gamma 90.00
_cell_formula_units_Z 4
_cell_length_a 19.4829(10)
_cell_length_b 11.9358(7)
_cell_length_c 24.8150(9)
_cell_measurement_reflns_used 101389
_cell_measurement_temperature 150(2)
_cell_measurement_theta_max 30.51
_cell_measurement_theta_min 2.21
_cell_volume 5465.6(5)
_computing_cell_refinement 'HKL2000 (Otwinowski & Minor, 1997)'
_computing_data_collection 'COLLECT (Nonius, 1998)'
_computing_data_reduction 'HKL2000 (Otwinowski & Minor, 1997)'
_computing_molecular_graphics 'SHELXTL (Sheldrick, 2008)'
_computing_publication_material 'SHELXTL (Sheldrick, 2008); PLATON (Spek, 2003)'
_computing_structure_refinement 'SHELXL-97 (Sheldrick, 2008)'
_computing_structure_solution 'SHELXS-97 (Sheldrick, 2008)'
_diffrn_ambient_temperature 150(2)
_diffrn_measured_fraction_theta_full 0.999
_diffrn_measured_fraction_theta_max 0.999
_diffrn_measurement_device_type 'Nonius Kappa-CCD area-detector diffractometer'
_diffrn_measurement_method 'two \f and seven \w scans with 2\% steps (498 frames)'
_diffrn_radiation_monochromator graphite
_diffrn_radiation_source 'fine-focus sealed tube'
_diffrn_radiation_type MoK\a
_diffrn_radiation_wavelength 0.71073
_diffrn_reflns_av_R_equivalents 0.0423
_diffrn_reflns_av_unetI/netI 0.0650
_diffrn_reflns_limit_h_max 27
_diffrn_reflns_limit_h_min -27
_diffrn_reflns_limit_k_max 16
_diffrn_reflns_limit_k_min -17
_diffrn_reflns_limit_l_max 35
_diffrn_reflns_limit_l_min -35
_diffrn_reflns_number 101389
_diffrn_reflns_theta_full 30.51
_diffrn_reflns_theta_max 30.51
_diffrn_reflns_theta_min 2.21
_diffrn_standards_decay_% 0
_diffrn_standards_interval_time 0
_diffrn_standards_number 0
_exptl_absorpt_coefficient_mu 3.213
_exptl_absorpt_correction_T_max 0.659
_exptl_absorpt_correction_T_min 0.487
_exptl_absorpt_correction_type multi-scan
_exptl_absorpt_process_details 'SCALEPACK (Otwinowski & Minor, 1997)'
_exptl_crystal_colour 'translucent light green'
_exptl_crystal_density_diffrn 1.335
_exptl_crystal_density_method 'not measured'
_exptl_crystal_description parallelepiped
_exptl_crystal_F_000 2256
_exptl_crystal_size_max 0.15
_exptl_crystal_size_mid 0.15
_exptl_crystal_size_min 0.13
_refine_diff_density_max 1.169
_refine_diff_density_min -1.078
_refine_diff_density_rms 0.117
_refine_ls_extinction_method none
_refine_ls_goodness_of_fit_ref 0.989
_refine_ls_hydrogen_treatment constr
_refine_ls_matrix_type full
_refine_ls_number_parameters 251
_refine_ls_number_reflns 8338
_refine_ls_number_restraints 72
_refine_ls_restrained_S_all 1.007
_refine_ls_R_factor_all 0.0712
_refine_ls_R_factor_gt 0.0438
_refine_ls_shift/su_max 0.001
_refine_ls_shift/su_mean 0.000
_refine_ls_structure_factor_coef Fsqd
_refine_ls_weighting_details 'calc w=1/[\s^2^(Fo^2^)+(0.0600P)^2^] where P=(Fo^2^+2Fc^2^)/3'
_refine_ls_weighting_scheme calc
_refine_ls_wR_factor_gt 0.0981
_refine_ls_wR_factor_ref 0.1065
_reflns_number_gt 6050
_reflns_number_total 8338
_reflns_threshold_expression >2sigma(I)
_cod_data_source_file ic5b00034_si_001.cif
_cod_data_source_block 9
_cod_original_sg_symbol_H-M 'C 2/c'
_cod_database_code 4342613

loop_
_symmetry_equiv_pos_as_xyz
'x, y, z'
'-x, y, -z+1/2'
'x+1/2, y+1/2, z'
'-x+1/2, y+1/2, -z+1/2'
'-x, -y, -z'
'x, -y, z-1/2'
'-x+1/2, -y+1/2, -z'
'x+1/2, -y+1/2, z-1/2'

loop_
_atom_site_label
_atom_site_type_symbol
_atom_site_fract_x
_atom_site_fract_y
_atom_site_fract_z
_atom_site_U_iso_or_equiv
_atom_site_adp_type
_atom_site_occupancy
_atom_site_symmetry_multiplicity
_atom_site_calc_flag
_atom_site_refinement_flags
U1 U 0.5000 0.725489(17) 0.7500 0.03266(8) Uani 1 2 d S
K1 K 0.7500 0.7500 1.0000 0.0644(5) Uani 1 2 d S
Si1 Si 0.62957(6) 0.93002(11) 0.75736(5) 0.0456(3) Uani 1 1 d .
Si2 Si 0.59891(7) 0.77365(11) 0.65769(5) 0.0461(3) Uani 1 1 d .
Si3 Si 0.58031(8) 0.46372(12) 0.77981(8) 0.0644(4) Uani 1 1 d .
O1 O 0.8540(3) 0.8070(5) 0.95159(19) 0.0970(15) Uani 1 1 d .
O2 O 0.7150(4) 0.9716(7) 1.0055(4) 0.181(3) Uani 1 1 d DU
N1 N 0.5859(2) 0.7291(4) 0.84916(18) 0.0573(10) Uani 1 1 d .
N2 N 0.58231(17) 0.8158(3) 0.71953(13) 0.0370(7) Uani 1 1 d .
N3 N 0.5000 0.5371(4) 0.7500 0.0453(12) Uani 1 2 d S
C1 C 0.6286(3) 0.7315(5) 0.8938(2) 0.0582(13) Uani 1 1 d .
C2 C 0.7226(2) 0.8900(5) 0.8029(2) 0.0595(13) Uani 1 1 d .
H2A H 0.7193 0.8368 0.8311 0.089 Uiso 1 1 calc R
H2B H 0.7480 0.9555 0.8215 0.089 Uiso 1 1 calc R
H2C H 0.7482 0.8570 0.7797 0.089 Uiso 1 1 calc R
C3 C 0.5834(3) 0.9898(5) 0.8062(2) 0.0690(15) Uani 1 1 d .
H3A H 0.5630 1.0614 0.7920 0.103 Uiso 1 1 calc R
H3B H 0.6179 0.9987 0.8435 0.103 Uiso 1 1 calc R
H3C H 0.5455 0.9400 0.8080 0.103 Uiso 1 1 calc R
C4 C 0.6367(3) 1.0471(4) 0.7090(2) 0.0585(12) Uani 1 1 d .
H4A H 0.6619 1.0212 0.6839 0.088 Uiso 1 1 calc R
H4B H 0.6628 1.1085 0.7313 0.088 Uiso 1 1 calc R
H4C H 0.5889 1.0716 0.6870 0.088 Uiso 1 1 calc R
C5 C 0.5495(3) 0.8653(5) 0.5957(2) 0.0644(14) Uani 1 1 d .
H5A H 0.4983 0.8544 0.5866 0.097 Uiso 1 1 calc R
H5B H 0.5640 0.8459 0.5634 0.097 Uiso 1 1 calc R
H5C H 0.5612 0.9424 0.6055 0.097 Uiso 1 1 calc R
C6 C 0.5693(3) 0.6249(4) 0.6380(2) 0.0571(12) Uani 1 1 d .
H6A H 0.6006 0.5747 0.6652 0.086 Uiso 1 1 calc R
H6B H 0.5717 0.6087 0.6008 0.086 Uiso 1 1 calc R
H6C H 0.5204 0.6154 0.6381 0.086 Uiso 1 1 calc R
C7 C 0.6984(3) 0.7748(5) 0.6652(3) 0.0635(14) Uani 1 1 d .
H7A H 0.7174 0.8491 0.6746 0.095 Uiso 1 1 calc R
H7B H 0.7046 0.7521 0.6299 0.095 Uiso 1 1 calc R
H7C H 0.7239 0.7239 0.6948 0.095 Uiso 1 1 calc R
C8 C 0.5896(4) 0.4121(6) 0.8534(3) 0.105(3) Uani 1 1 d .
H8A H 0.5932 0.4749 0.8783 0.157 Uiso 1 1 calc R
H8B H 0.6324 0.3669 0.8672 0.157 Uiso 1 1 calc R
H8C H 0.5479 0.3680 0.8522 0.157 Uiso 1 1 calc R
C9 C 0.5883(4) 0.3394(5) 0.7361(4) 0.113(3) Uani 1 1 d .
H9A H 0.5514 0.2859 0.7356 0.170 Uiso 1 1 calc R
H9B H 0.6351 0.3056 0.7524 0.170 Uiso 1 1 calc R
H9C H 0.5826 0.3631 0.6979 0.170 Uiso 1 1 calc R
C10 C 0.6619(2) 0.5532(4) 0.7856(2) 0.0589(12) Uani 1 1 d .
H10A H 0.6878 0.5226 0.7619 0.088 Uiso 1 1 calc R
H10B H 0.6931 0.5545 0.8244 0.088 Uiso 1 1 calc R
H10C H 0.6466 0.6281 0.7734 0.088 Uiso 1 1 calc R
C11 C 0.8708(4) 0.7379(6) 0.9110(3) 0.086(2) Uani 1 1 d .
H11A H 0.8542 0.7726 0.8736 0.104 Uiso 1 1 calc R
H11B H 0.8475 0.6654 0.9087 0.104 Uiso 1 1 calc R
C12 C 0.9519(4) 0.7247(5) 0.9307(3) 0.0806(18) Uani 1 1 d .
H12A H 0.9697 0.7134 0.8988 0.097 Uiso 1 1 calc R
H12B H 0.9672 0.6624 0.9569 0.097 Uiso 1 1 calc R
C13 C 0.9776(4) 0.8355(6) 0.9600(3) 0.0818(17) Uani 1 1 d .
H13A H 1.0221 0.8261 0.9914 0.098 Uiso 1 1 calc R
H13B H 0.9855 0.8898 0.9335 0.098 Uiso 1 1 calc R
C14 C 0.9162(4) 0.8715(7) 0.9809(3) 0.099(2) Uani 1 1 d .
H14A H 0.9291 0.8590 1.0216 0.119 Uiso 1 1 calc R
H14B H 0.9062 0.9506 0.9735 0.119 Uiso 1 1 calc R
C15 C 0.6452(5) 1.0125(9) 0.9861(6) 0.181(3) Uani 1 1 d DU
H15A H 0.6248 1.0137 1.0170 0.217 Uiso 1 1 calc R
H15B H 0.6154 0.9641 0.9564 0.217 Uiso 1 1 calc R
C16 C 0.6455(6) 1.1261(9) 0.9638(5) 0.173(3) Uani 1 1 d DU
H16A H 0.6013 1.1397 0.9325 0.207 Uiso 1 1 calc R
H16B H 0.6489 1.1811 0.9933 0.207 Uiso 1 1 calc R
C17 C 0.7076(6) 1.1335(11) 0.9445(5) 0.181(3) Uani 1 1 d DU
H17A H 0.7262 1.2093 0.9467 0.217 Uiso 1 1 calc R
H17B H 0.6977 1.1046 0.9062 0.217 Uiso 1 1 calc R
C18 C 0.7569(5) 1.0584(11) 0.9883(6) 0.198(3) Uani 1 1 d DU
H18A H 0.7915 1.0235 0.9728 0.238 Uiso 1 1 calc R
H18B H 0.7837 1.1022 1.0212 0.238 Uiso 1 1 calc R

loop_
_atom_site_aniso_label
_atom_site_aniso_U_11
_atom_site_aniso_U_22
_atom_site_aniso_U_33
_atom_site_aniso_U_23
_atom_site_aniso_U_13
_atom_site_aniso_U_12
U1 0.03004(11) 0.03324(12) 0.03338(11) 0.000 0.00831(8) 0.000
K1 0.0559(9) 0.0689(11) 0.0529(9) -0.0113(7) -0.0041(7) 0.0168(7)
Si1 0.0392(6) 0.0431(7) 0.0541(7) -0.0052(5) 0.0144(5) -0.0066(5)
Si2 0.0486(7) 0.0479(7) 0.0460(6) -0.0024(5) 0.0211(5) -0.0040(6)
Si3 0.0566(8) 0.0416(8) 0.1097(12) 0.0186(8) 0.0473(8) 0.0132(6)
O1 0.088(3) 0.136(4) 0.066(3) -0.017(3) 0.023(2) 0.008(3)
O2 0.140(4) 0.129(4) 0.241(6) 0.006(4) 0.016(4) 0.037(4)
N1 0.047(2) 0.074(3) 0.048(2) 0.0067(19) 0.0122(19) 0.0000(19)
N2 0.0365(16) 0.0355(17) 0.0369(16) 0.0000(14) 0.0087(13) -0.0012(14)
N3 0.042(3) 0.038(3) 0.064(3) 0.000 0.027(2) 0.000
C1 0.047(3) 0.079(4) 0.041(2) 0.002(2) 0.002(2) -0.001(2)
C2 0.041(2) 0.066(3) 0.065(3) -0.002(2) 0.008(2) -0.012(2)
C3 0.059(3) 0.076(4) 0.072(3) -0.030(3) 0.022(3) -0.014(3)
C4 0.056(3) 0.042(3) 0.082(3) 0.001(2) 0.027(2) -0.005(2)
C5 0.076(3) 0.068(4) 0.048(3) 0.007(2) 0.018(2) -0.008(3)
C6 0.061(3) 0.061(3) 0.054(3) -0.015(2) 0.026(2) -0.003(2)
C7 0.061(3) 0.063(3) 0.079(4) -0.010(3) 0.040(3) -0.005(3)
C8 0.081(4) 0.102(6) 0.147(6) 0.082(5) 0.059(4) 0.044(4)
C9 0.090(5) 0.040(3) 0.246(10) -0.018(5) 0.104(6) 0.001(3)
C10 0.045(2) 0.056(3) 0.081(3) 0.010(3) 0.028(2) 0.012(2)
C11 0.086(5) 0.111(5) 0.056(3) -0.009(3) 0.015(3) 0.012(4)
C12 0.079(4) 0.083(5) 0.070(4) -0.007(3) 0.011(3) 0.009(3)
C13 0.090(4) 0.080(5) 0.074(4) 0.005(3) 0.025(3) -0.004(4)
C14 0.132(6) 0.085(5) 0.090(5) -0.013(4) 0.050(5) -0.022(5)
C15 0.141(5) 0.148(6) 0.253(7) 0.012(6) 0.061(5) 0.031(5)
C16 0.133(5) 0.146(6) 0.238(7) 0.011(6) 0.058(5) 0.016(5)
C17 0.132(5) 0.160(6) 0.243(7) 0.001(6) 0.049(5) 0.014(5)
C18 0.142(6) 0.160(6) 0.273(7) 0.017(6) 0.040(6) 0.032(5)

loop_
_atom_type_symbol
_atom_type_description
_atom_type_scat_dispersion_real
_atom_type_scat_dispersion_imag
_atom_type_scat_source
C C 0.0033 0.0016 'International Tables Vol C Tables 4.2.6.8 and 6.1.1.4'
H H 0.0000 0.0000 'International Tables Vol C Tables 4.2.6.8 and 6.1.1.4'
N N 0.0061 0.0033 'International Tables Vol C Tables 4.2.6.8 and 6.1.1.4'
Si Si 0.0817 0.0704 'International Tables Vol C Tables 4.2.6.8 and 6.1.1.4'
U U -9.6767 9.6646 'International Tables Vol C Tables 4.2.6.8 and 6.1.1.4'
K K 0.2009 0.2494 'International Tables Vol C Tables 4.2.6.8 and 6.1.1.4'
O O 0.0106 0.0060 'International Tables Vol C Tables 4.2.6.8 and 6.1.1.4'

loop_
_geom_angle_atom_site_label_1
_geom_angle_atom_site_label_2
_geom_angle_atom_site_label_3
_geom_angle
_geom_angle_site_symmetry_1
_geom_angle_site_symmetry_3
N3 U1 N2 118.56(9) . 2_656
N3 U1 N2 118.55(9) . .
N2 U1 N2 122.89(18) 2_656 .
N3 U1 N1 90.99(10) . .
N2 U1 N1 89.15(13) 2_656 .
N2 U1 N1 89.91(13) . .
N3 U1 N1 90.99(10) . 2_656
N2 U1 N1 89.91(13) 2_656 2_656
N2 U1 N1 89.14(13) . 2_656
N1 U1 N1 178.0(2) . 2_656
O2 K1 O2 179.998(3) 7_667 .
O2 K1 O1 89.3(2) 7_667 .
O2 K1 O1 90.7(2) . .
O2 K1 O1 90.7(2) 7_667 7_667
O2 K1 O1 89.3(2) . 7_667
O1 K1 O1 179.999(1) . 7_667
O2 K1 C1 91.4(2) 7_667 .
O2 K1 C1 88.6(2) . .
O1 K1 C1 96.95(14) . .
O1 K1 C1 83.05(15) 7_667 .
O2 K1 C1 88.6(2) 7_667 7_667
O2 K1 C1 91.4(2) . 7_667
O1 K1 C1 83.05(15) . 7_667
O1 K1 C1 96.95(14) 7_667 7_667
C1 K1 C1 179.999(1) . 7_667
N2 Si1 C2 111.7(2) . .
N2 Si1 C3 111.6(2) . .
C2 Si1 C3 106.3(2) . .
N2 Si1 C4 111.9(2) . .
C2 Si1 C4 108.8(2) . .
C3 Si1 C4 106.3(3) . .
N2 Si2 C5 111.2(2) . .
N2 Si2 C6 111.9(2) . .
C5 Si2 C6 107.6(2) . .
N2 Si2 C7 112.7(2) . .
C5 Si2 C7 108.4(3) . .
C6 Si2 C7 104.6(2) . .
N3 Si3 C9 112.6(3) . .
N3 Si3 C8 111.8(2) . .
C9 Si3 C8 107.6(4) . .
N3 Si3 C10 111.7(2) . .
C9 Si3 C10 105.5(3) . .
C8 Si3 C10 107.2(3) . .
C11 O1 C14 109.0(6) . .
C11 O1 K1 122.4(5) . .
C14 O1 K1 122.4(4) . .
C15 O2 C18 103.1(6) . .
C15 O2 K1 123.9(7) . .
C18 O2 K1 119.8(7) . .
Si2 N2 Si1 119.0(2) . .
Si3 N3 Si3 119.5(3) 2_656 .
N1 C1 K1 172.5(4) . .
Si1 C2 H2A 109.5 . .
Si1 C2 H2B 109.5 . .
H2A C2 H2B 109.5 . .
Si1 C2 H2C 109.5 . .
H2A C2 H2C 109.5 . .
H2B C2 H2C 109.5 . .
Si1 C3 H3A 109.5 . .
Si1 C3 H3B 109.5 . .
H3A C3 H3B 109.5 . .
Si1 C3 H3C 109.5 . .
H3A C3 H3C 109.5 . .
H3B C3 H3C 109.5 . .
Si1 C4 H4A 109.5 . .
Si1 C4 H4B 109.5 . .
H4A C4 H4B 109.5 . .
Si1 C4 H4C 109.5 . .
H4A C4 H4C 109.5 . .
H4B C4 H4C 109.5 . .
Si2 C5 H5A 109.5 . .
Si2 C5 H5B 109.5 . .
H5A C5 H5B 109.5 . .
Si2 C5 H5C 109.5 . .
H5A C5 H5C 109.5 . .
H5B C5 H5C 109.5 . .
Si2 C6 H6A 109.5 . .
Si2 C6 H6B 109.5 . .
H6A C6 H6B 109.5 . .
Si2 C6 H6C 109.5 . .
H6A C6 H6C 109.5 . .
H6B C6 H6C 109.5 . .
Si2 C7 H7A 109.5 . .
Si2 C7 H7B 109.5 . .
H7A C7 H7B 109.5 . .
Si2 C7 H7C 109.5 . .
H7A C7 H7C 109.5 . .
H7B C7 H7C 109.5 . .
Si3 C8 H8A 109.5 . .
Si3 C8 H8B 109.5 . .
H8A C8 H8B 109.5 . .
Si3 C8 H8C 109.5 . .
H8A C8 H8C 109.5 . .
H8B C8 H8C 109.5 . .
Si3 C9 H9A 109.5 . .
Si3 C9 H9B 109.5 . .
H9A C9 H9B 109.5 . .
Si3 C9 H9C 109.5 . .
H9A C9 H9C 109.5 . .
H9B C9 H9C 109.5 . .
Si3 C10 H10A 109.5 . .
Si3 C10 H10B 109.5 . .
H10A C10 H10B 109.5 . .
Si3 C10 H10C 109.5 . .
H10A C10 H10C 109.5 . .
H10B C10 H10C 109.5 . .
O1 C11 C12 106.7(5) . .
O1 C11 H11A 110.4 . .
C12 C11 H11A 110.4 . .
O1 C11 H11B 110.4 . .
C12 C11 H11B 110.4 . .
H11A C11 H11B 108.6 . .
C11 C12 C13 102.4(6) . .
C11 C12 H12A 111.3 . .
C13 C12 H12A 111.3 . .
C11 C12 H12B 111.3 . .
C13 C12 H12B 111.3 . .
H12A C12 H12B 109.2 . .
C14 C13 C12 103.7(6) . .
C14 C13 H13A 111.0 . .
C12 C13 H13A 111.0 . .
C14 C13 H13B 111.0 . .
C12 C13 H13B 111.0 . .
H13A C13 H13B 109.0 . .
O1 C14 C13 108.0(6) . .
O1 C14 H14A 110.1 . .
C13 C14 H14A 110.1 . .
O1 C14 H14B 110.1 . .
C13 C14 H14B 110.1 . .
H14A C14 H14B 108.4 . .
O2 C15 C16 109.7(8) . .
O2 C15 H15A 109.7 . .
C16 C15 H15A 109.7 . .
O2 C15 H15B 109.7 . .
C16 C15 H15B 109.7 . .
H15A C15 H15B 108.2 . .
C17 C16 C15 106.7(10) . .
C17 C16 H16A 110.4 . .
C15 C16 H16A 110.4 . .
C17 C16 H16B 110.4 . .
C15 C16 H16B 110.4 . .
H16A C16 H16B 108.6 . .
C16 C17 C18 97.7(10) . .
C16 C17 H17A 112.2 . .
C18 C17 H17A 112.2 . .
C16 C17 H17B 112.2 . .
C18 C17 H17B 112.2 . .
H17A C17 H17B 109.8 . .
O2 C18 C17 110.4(8) . .
O2 C18 H18A 109.6 . .
C17 C18 H18A 109.6 . .
O2 C18 H18B 109.6 . .
C17 C18 H18B 109.6 . .
H18A C18 H18B 108.1 . .

loop_
_geom_bond_atom_site_label_1
_geom_bond_atom_site_label_2
_geom_bond_distance
_geom_bond_site_symmetry_2
U1 N3 2.248(5) .
U1 N2 2.254(3) 2_656
U1 N2 2.254(3) .
U1 N1 2.493(4) .
U1 N1 2.493(4) 2_656
K1 O2 2.746(8) 7_667
K1 O2 2.746(8) .
K1 O1 2.752(5) .
K1 O1 2.752(5) 7_667
K1 C1 2.930(5) .
K1 C1 2.930(5) 7_667
Si1 N2 1.742(4) .
Si1 C2 1.864(5) .
Si1 C3 1.867(5) .
Si1 C4 1.876(5) .
Si2 N2 1.741(3) .
Si2 C5 1.881(5) .
Si2 C6 1.882(5) .
Si2 C7 1.887(5) .
Si3 N3 1.738(3) .
Si3 C9 1.874(7) .
Si3 C8 1.880(6) .
Si3 C10 1.883(5) .
O1 C11 1.420(8) .
O1 C14 1.423(8) .
O2 C15 1.378(7) .
O2 C18 1.464(8) .
N1 C1 1.154(7) .
N3 Si3 1.738(3) 2_656
C2 H2A 0.9600 .
C2 H2B 0.9600 .
C2 H2C 0.9600 .
C3 H3A 0.9600 .
C3 H3B 0.9600 .
C3 H3C 0.9600 .
C4 H4A 0.9600 .
C4 H4B 0.9600 .
C4 H4C 0.9600 .
C5 H5A 0.9600 .
C5 H5B 0.9600 .
C5 H5C 0.9600 .
C6 H6A 0.9600 .
C6 H6B 0.9600 .
C6 H6C 0.9600 .
C7 H7A 0.9600 .
C7 H7B 0.9600 .
C7 H7C 0.9600 .
C8 H8A 0.9600 .
C8 H8B 0.9600 .
C8 H8C 0.9600 .
C9 H9A 0.9600 .
C9 H9B 0.9600 .
C9 H9C 0.9600 .
C10 H10A 0.9600 .
C10 H10B 0.9600 .
C10 H10C 0.9600 .
C11 C12 1.505(10) .
C11 H11A 0.9700 .
C11 H11B 0.9700 .
C12 C13 1.515(9) .
C12 H12A 0.9700 .
C12 H12B 0.9700 .
C13 C14 1.512(10) .
C13 H13A 0.9700 .
C13 H13B 0.9700 .
C14 H14A 0.9700 .
C14 H14B 0.9700 .
C15 C16 1.465(8) .
C15 H15A 0.9700 .
C15 H15B 0.9700 .
C16 C17 1.440(8) .
C16 H16A 0.9700 .
C16 H16B 0.9700 .
C17 C18 1.495(8) .
C17 H17A 0.9700 .
C17 H17B 0.9700 .
C18 H18A 0.9700 .
C18 H18B 0.9700 .
